data_4020645
loop_
_publ_author_name
'Wanlong Jiang'
'Chen Chen'
'Dragan Marinkovic'
'Joe A. Tran'
'Caroline W. Chen'
'L. Melissa Arellano'
'Nicole S. White'
'Fabio C. Tucci'

_publ_section_title
;
 Practical Asymmetric Synthesis of \a-Branched
 2-Piperazinylbenzylamines by 1,2-Additions of Organometallic
 Reagents to N-tert-Butanesulfinyl Imines
;
_journal_name_full 'Journal of Organic Chemistry'
_journal_page_first 8924
_journal_page_last 8931
_journal_paper_doi 10.1021/jo051514p
_journal_volume 70
_journal_year 2005
_chemical_absolute_configuration ad
_chemical_formula_moiety 'C23 H38 F N3 O3 S'
_chemical_formula_sum 'C23 H38 F N3 O3 S'
_chemical_formula_weight 455.62
_space_group_IT_number 19
_space_group_name_Hall 'P 2ac 2ab'
_space_group_name_H-M_alt 'P 21 21 21'
_symmetry_cell_setting orthorhombic
_symmetry_space_group_name_Hall 'P 2ac 2ab'
_symmetry_space_group_name_H-M 'P 21 21 21'
_cell_angle_alpha 90.00
_cell_angle_beta 90.00
_cell_angle_gamma 90.00
_cell_formula_units_Z 4
_cell_length_a 10.2600(8)
_cell_length_b 11.8826(9)
_cell_length_c 20.4519(16)
_cell_measurement_temperature 115(2)
_cell_volume 2493.4(3)
_diffrn_ambient_temperature 115(2)
_exptl_crystal_density_diffrn 1.214
_cod_depositor_comments
;
The following automatic conversions were performed:
'_symmetry_cell_setting' value 'Orthorhombic' changed to 'orthorhombic'
according to '/home/saulius/struct/CIF-dictionaries/cif_core.dic'
dictionary named 'cif_core.dic' version 2.4.1 from 2010-06-29.

Automatic conversion script
Id: cif_fix_enum 1527 2010-12-29 10:47:43Z saulius 
;
_cod_original_sg_symbol_Hall 'P 2ac 2ab '
_cod_database_code 4020645

loop_
_symmetry_equiv_pos_as_xyz
'x, y, z'
'-x+1/2, -y, z+1/2'
'x+1/2, -y+1/2, -z'
'-x, y+1/2, -z+1/2'

loop_
_atom_site_label
_atom_site_type_symbol
_atom_site_fract_x
_atom_site_fract_y
_atom_site_fract_z
_atom_site_U_iso_or_equiv
_atom_site_adp_type
_atom_site_occupancy
_atom_site_symmetry_multiplicity
_atom_site_calc_flag
_atom_site_refinement_flags
_atom_site_disorder_assembly
_atom_site_disorder_group
S1 S 0.71815(3) 0.19869(3) 0.198292(14) 0.01961(7) Uani 1 1 d . . .
O2 O 0.70602(10) 0.10107(8) 0.24351(4) 0.0250(2) Uani 1 1 d . . .
C3 C 0.88253(12) 0.18328(12) 0.16232(6) 0.0247(3) Uani 1 1 d . . .
C4 C 0.97482(15) 0.19997(17) 0.22060(8) 0.0369(4) Uani 1 1 d . . .
C5 C 0.89996(16) 0.06579(14) 0.13356(9) 0.0314(3) Uani 1 1 d . . .
C6 C 0.90201(18) 0.27506(15) 0.11189(9) 0.0382(4) Uani 1 1 d . . .
N7 N 0.63076(10) 0.18471(9) 0.13024(5) 0.0190(2) Uani 1 1 d . . .
C8 C 0.49734(13) 0.23230(10) 0.13200(6) 0.0183(2) Uani 1 1 d . . .
C9 C 0.46744(14) 0.29840(12) 0.06879(6) 0.0257(3) Uani 1 1 d . . .
C10 C 0.5705(2) 0.38812(14) 0.05555(8) 0.0363(4) Uani 1 1 d . . .
C11 C 0.33189(19) 0.35161(17) 0.07307(10) 0.0421(4) Uani 1 1 d . . .
C12 C 0.39801(12) 0.14055(10) 0.14634(6) 0.0181(2) Uani 1 1 d . . .
C13 C 0.35560(14) 0.06964(12) 0.09582(7) 0.0228(3) Uani 1 1 d . . .
C14 C 0.27387(15) -0.02055(11) 0.10830(7) 0.0266(3) Uani 1 1 d . . .
C15 C 0.22991(14) -0.04077(11) 0.17115(7) 0.0270(3) Uani 1 1 d . . .
C16 C 0.26866(13) 0.03158(11) 0.21994(7) 0.0230(3) Uani 1 1 d . . .
F17 F 0.21810(9) 0.01438(7) 0.28072(4) 0.03181(19) Uani 1 1 d . . .
C18 C 0.35436(12) 0.12138(10) 0.21040(6) 0.0183(2) Uani 1 1 d . . .
N19 N 0.40061(10) 0.19148(9) 0.26179(5) 0.0175(2) Uani 1 1 d . . .
C20 C 0.32276(12) 0.29254(11) 0.27497(6) 0.0201(2) Uani 1 1 d . . .
C21 C 0.40100(15) 0.37315(11) 0.31699(6) 0.0230(3) Uani 1 1 d . . .
N22 N 0.44474(11) 0.31648(9) 0.37647(5) 0.0217(2) Uani 1 1 d . . .
C23 C 0.51943(13) 0.21389(11) 0.36376(6) 0.0214(3) Uani 1 1 d . . .
C24 C 0.43835(13) 0.13456(11) 0.32249(6) 0.0206(2) Uani 1 1 d . . .
C25 C 0.43154(12) 0.36638(11) 0.43539(6) 0.0198(2) Uani 1 1 d . . .
O26 O 0.37541(9) 0.45581(8) 0.44488(5) 0.0230(2) Uani 1 1 d . . .
O27 O 0.48799(9) 0.30329(8) 0.48232(4) 0.02333(19) Uani 1 1 d . . .
C28 C 0.47447(14) 0.33073(11) 0.55212(6) 0.0228(3) Uani 1 1 d . . .
C29 C 0.5446(2) 0.44038(15) 0.56740(8) 0.0378(4) Uani 1 1 d . . .
C30 C 0.54120(17) 0.23137(15) 0.58424(7) 0.0317(3) Uani 1 1 d . . .
C31 C 0.33202(15) 0.33602(14) 0.57138(8) 0.0291(3) Uani 1 1 d . . .
H32 H 0.9553(17) 0.1410(14) 0.2584(8) 0.036(5) Uiso 1 1 d . . .
H33 H 0.970(2) 0.2747(18) 0.2372(9) 0.051(6) Uiso 1 1 d . . .
H34 H 1.065(2) 0.2004(19) 0.2049(10) 0.061(6) Uiso 1 1 d . . .
H35 H 0.9881(19) 0.0628(14) 0.1195(8) 0.035(5) Uiso 1 1 d . . .
H36 H 0.8401(18) 0.0478(14) 0.0992(9) 0.032(5) Uiso 1 1 d . . .
H37 H 0.8823(17) 0.0059(15) 0.1677(8) 0.033(4) Uiso 1 1 d . . .
H38 H 0.990(2) 0.2775(16) 0.1016(8) 0.042(5) Uiso 1 1 d . . .
H39 H 0.8459(17) 0.2635(15) 0.0709(8) 0.035(5) Uiso 1 1 d . . .
H40 H 0.877(2) 0.3536(18) 0.1308(10) 0.055(6) Uiso 1 1 d . . .
H41 H 0.6351(16) 0.1201(15) 0.1121(7) 0.025(4) Uiso 1 1 d . . .
H42 H 0.4975(14) 0.2855(12) 0.1683(7) 0.016(3) Uiso 1 1 d . . .
H43 H 0.4677(15) 0.2466(12) 0.0326(7) 0.021(4) Uiso 1 1 d . . .
H44 H 0.574(2) 0.4395(19) 0.0914(11) 0.062(6) Uiso 1 1 d . . .
H45 H 0.659(2) 0.3570(16) 0.0485(9) 0.046(5) Uiso 1 1 d . . .
H46 H 0.5459(18) 0.4328(15) 0.0191(9) 0.038(5) Uiso 1 1 d . . .
H47 H 0.312(2) 0.3907(16) 0.0325(10) 0.048(5) Uiso 1 1 d . . .
H48 H 0.320(2) 0.4072(17) 0.1084(10) 0.048(6) Uiso 1 1 d . . .
H49 H 0.2625(19) 0.2906(16) 0.0781(9) 0.048(5) Uiso 1 1 d . . .
H50 H 0.3837(15) 0.0848(13) 0.0518(8) 0.025(4) Uiso 1 1 d . . .
H51 H 0.2445(17) -0.0698(14) 0.0741(9) 0.035(5) Uiso 1 1 d . . .
H52 H 0.1734(17) -0.0990(15) 0.1814(8) 0.034(5) Uiso 1 1 d . . .
H53 H 0.3039(14) 0.3287(12) 0.2326(7) 0.020(4) Uiso 1 1 d . . .
H54 H 0.2419(16) 0.2721(12) 0.2966(7) 0.025(4) Uiso 1 1 d . . .
H55 H 0.3444(16) 0.4346(13) 0.3288(8) 0.025(4) Uiso 1 1 d . . .
H56 H 0.4783(16) 0.3988(12) 0.2926(7) 0.023(4) Uiso 1 1 d . . .
H57 H 0.5459(15) 0.1838(14) 0.4043(8) 0.027(4) Uiso 1 1 d . . .
H58 H 0.6020(15) 0.2342(13) 0.3400(7) 0.024(4) Uiso 1 1 d . . .
H59 H 0.4911(16) 0.0687(14) 0.3113(7) 0.029(4) Uiso 1 1 d . . .
H60 H 0.3612(15) 0.1132(12) 0.3479(7) 0.018(4) Uiso 1 1 d . . .
H61 H 0.4975(17) 0.5046(14) 0.5460(8) 0.035(4) Uiso 1 1 d . . .
H62 H 0.6316(19) 0.4354(15) 0.5543(9) 0.033(5) Uiso 1 1 d . . .
H63 H 0.550(2) 0.4508(16) 0.6160(10) 0.049(6) Uiso 1 1 d . . .
H64 H 0.629(2) 0.2305(16) 0.5686(9) 0.047(5) Uiso 1 1 d . . .
H65 H 0.5005(18) 0.1604(14) 0.5712(8) 0.033(5) Uiso 1 1 d . . .
H66 H 0.5367(17) 0.2385(14) 0.6323(8) 0.035(5) Uiso 1 1 d . . .
H67 H 0.2925(19) 0.2687(16) 0.5572(8) 0.041(5) Uiso 1 1 d . . .
H68 H 0.2864(17) 0.3968(13) 0.5525(8) 0.024(4) Uiso 1 1 d . . .
H69 H 0.323(2) 0.3392(17) 0.6185(10) 0.054(6) Uiso 1 1 d . . .

loop_
_atom_site_aniso_label
_atom_site_aniso_U_11
_atom_site_aniso_U_22
_atom_site_aniso_U_33
_atom_site_aniso_U_23
_atom_site_aniso_U_13
_atom_site_aniso_U_12
S1 0.02105(13) 0.02032(13) 0.01747(13) -0.00338(12) 0.00049(12) -0.00108(13)
O2 0.0267(5) 0.0277(5) 0.0207(4) 0.0033(4) 0.0004(4) 0.0014(4)
C3 0.0198(6) 0.0278(7) 0.0265(7) -0.0072(6) 0.0036(5) -0.0033(5)
C4 0.0228(7) 0.0493(9) 0.0385(9) -0.0175(8) -0.0032(6) -0.0008(7)
C5 0.0239(7) 0.0330(8) 0.0372(8) -0.0110(7) 0.0032(7) 0.0017(6)
C6 0.0323(8) 0.0399(9) 0.0424(10) 0.0027(7) 0.0139(7) -0.0072(7)
N7 0.0237(5) 0.0170(5) 0.0165(5) -0.0028(4) -0.0002(4) -0.0002(4)
C8 0.0245(6) 0.0152(5) 0.0152(5) -0.0012(4) 0.0001(5) 0.0004(5)
C9 0.0367(7) 0.0222(6) 0.0182(6) 0.0013(5) -0.0005(5) 0.0037(6)
C10 0.0575(11) 0.0252(8) 0.0264(8) 0.0079(6) 0.0008(8) -0.0047(7)
C11 0.0482(10) 0.0417(10) 0.0363(9) 0.0148(8) 0.0017(8) 0.0203(9)
C12 0.0190(6) 0.0161(6) 0.0190(6) -0.0015(5) -0.0018(5) 0.0017(5)
C13 0.0250(6) 0.0233(6) 0.0202(6) -0.0055(5) -0.0024(5) 0.0027(5)
C14 0.0262(7) 0.0239(6) 0.0296(7) -0.0102(5) -0.0050(6) -0.0009(6)
C15 0.0240(6) 0.0213(6) 0.0357(8) -0.0035(6) -0.0005(6) -0.0043(6)
C16 0.0223(6) 0.0225(6) 0.0243(6) -0.0002(5) 0.0007(5) -0.0008(5)
F17 0.0340(4) 0.0326(4) 0.0288(4) 0.0012(3) 0.0071(4) -0.0113(4)
C18 0.0194(5) 0.0164(5) 0.0190(6) -0.0012(5) -0.0023(5) 0.0024(5)
N19 0.0223(5) 0.0163(5) 0.0139(5) -0.0004(4) -0.0017(4) 0.0012(4)
C20 0.0245(6) 0.0190(6) 0.0168(6) -0.0003(5) -0.0016(5) 0.0045(5)
C21 0.0348(7) 0.0170(6) 0.0173(6) 0.0007(5) -0.0056(5) 0.0029(6)
N22 0.0300(6) 0.0189(5) 0.0162(5) -0.0004(4) -0.0033(4) 0.0042(4)
C23 0.0240(6) 0.0230(6) 0.0171(6) -0.0005(5) -0.0022(5) 0.0053(5)
C24 0.0265(6) 0.0170(6) 0.0183(6) 0.0016(5) -0.0006(5) 0.0030(5)
C25 0.0210(6) 0.0199(6) 0.0185(6) 0.0005(5) -0.0017(5) -0.0032(5)
O26 0.0305(5) 0.0172(4) 0.0214(5) -0.0015(4) -0.0002(4) 0.0008(4)
O27 0.0308(5) 0.0254(5) 0.0138(4) -0.0001(4) -0.0024(4) 0.0050(4)
C28 0.0304(7) 0.0251(7) 0.0129(5) 0.0003(5) -0.0002(5) -0.0046(5)
C29 0.0516(11) 0.0405(9) 0.0215(8) -0.0003(6) -0.0046(7) -0.0215(8)
C30 0.0348(8) 0.0418(9) 0.0187(7) 0.0057(6) -0.0014(6) 0.0055(7)
C31 0.0325(8) 0.0276(7) 0.0272(8) 0.0050(6) 0.0055(6) 0.0014(6)

loop_
_geom_bond_atom_site_label_1
_geom_bond_atom_site_label_2
_geom_bond_distance
_geom_bond_site_symmetry_2
_geom_bond_publ_flag
S1 O2 1.4887(10) . ?
S1 N7 1.6639(11) . ?
S1 C3 1.8492(13) . ?
C3 C6 1.514(2) . ?
C3 C5 1.525(2) . ?
C3 C4 1.535(2) . ?
C4 H32 1.062(17) . ?
C4 H33 0.95(2) . ?
C4 H34 0.98(2) . ?
C5 H35 0.949(19) . ?
C5 H36 0.957(18) . ?
C5 H37 1.014(18) . ?
C6 H38 0.92(2) . ?
C6 H39 1.026(17) . ?
C6 H40 1.04(2) . ?
N7 C8 1.4816(16) . ?
N7 H41 0.854(17) . ?
C8 C12 1.5209(17) . ?
C8 C9 1.5433(18) . ?
C8 H42 0.976(14) . ?
C9 C10 1.526(2) . ?
C9 C11 1.530(2) . ?
C9 H43 0.963(14) . ?
C10 H44 0.96(2) . ?
C10 H45 0.99(2) . ?
C10 H46 0.949(18) . ?
C11 H47 0.97(2) . ?
C11 H48 0.99(2) . ?
C11 H49 1.02(2) . ?
C12 C13 1.4023(18) . ?
C12 C18 1.4033(17) . ?
C13 C14 1.385(2) . ?
C13 H50 0.962(16) . ?
C14 C15 1.383(2) . ?
C14 H51 0.961(17) . ?
C15 C16 1.3757(19) . ?
C15 H52 0.926(18) . ?
C16 F17 1.3625(15) . ?
C16 C18 1.3963(18) . ?
C18 N19 1.4225(15) . ?
N19 C24 1.4657(16) . ?
N19 C20 1.4673(16) . ?
C20 C21 1.5167(19) . ?
C20 H53 0.987(14) . ?
C20 H54 0.971(16) . ?
C21 N22 1.4611(16) . ?
C21 H55 0.964(16) . ?
C21 H56 0.986(16) . ?
N22 C25 1.3497(16) . ?
N22 C23 1.4632(16) . ?
C23 C24 1.5143(18) . ?
C23 H57 0.943(16) . ?
C23 H58 1.006(16) . ?
C24 H59 0.978(17) . ?
C24 H60 0.980(16) . ?
C25 O26 1.2242(16) . ?
C25 O27 1.3486(15) . ?
O27 C28 1.4710(15) . ?
C28 C30 1.515(2) . ?
C28 C31 1.515(2) . ?
C28 C29 1.521(2) . ?
C29 H61 1.004(17) . ?
C29 H62 0.933(19) . ?
C29 H63 1.00(2) . ?
C30 H64 0.96(2) . ?
C30 H65 0.978(17) . ?
C30 H66 0.988(17) . ?
C31 H67 0.943(19) . ?
C31 H68 0.943(17) . ?
C31 H69 0.97(2) . ?

loop_
_cod_related_entry_id
_cod_related_entry_database
_cod_related_entry_code
1 ChemSpider 21176351
